data_7246790
loop_
_publ_author_name
'Sanga, Masashi'
'Nakamura, Kosuke'
'Iwamura, Munetaka'
'Nozaki, Koichi'
'Takeda, Hiroyuki'
'Monma, Yu'
'Ishitani, Osamu'

_publ_section_title
;
 Structural change dynamics of heteroleptic Cu(I) complexes observed by
 ultrafast emission spectroscopy.
;
_journal_issue 23
_journal_name_full 'Physical chemistry chemical physics : PCCP'
_journal_page_first 15873
_journal_page_last 15884
_journal_paper_doi 10.1039/d3cp01473h
_journal_volume 25
_journal_year 2023
_chemical_formula_moiety 'C54 H46 Cu N2 P2, (P F6)'
_chemical_formula_sum 'C27 H23 Cu0.5 F3 N P1.5'
_chemical_formula_weight 496.69
_chemical_name_systematic '[Cu(PPh2Et)2bcp(PF6)]'
_chemical_properties_physical Light-sensitive
_space_group_crystal_system trigonal
_space_group_IT_number 165
_space_group_name_Hall '-P 3 2"c'
_space_group_name_H-M_alt 'P -3 c 1'
_atom_sites_solution_hydrogens geom
_atom_sites_solution_primary direct
_atom_sites_solution_secondary difmap
_audit_creation_method SHELXL-2014/6
_audit_update_record
;
2023-03-13 deposited with the CCDC.	2023-05-15 downloaded from the CCDC.
;
_cell_angle_alpha 90
_cell_angle_beta 90
_cell_angle_gamma 120
_cell_formula_units_Z 12
_cell_length_a 19.7560(4)
_cell_length_b 19.7560(4)
_cell_length_c 20.2456(4)
_cell_measurement_reflns_used 70220
_cell_measurement_temperature 93(2)
_cell_measurement_theta_max 68.245
_cell_measurement_theta_min 3.38
_cell_volume 6843.2(2)
_computing_cell_refinement 'PROCESS-AUTO (Rigaku, 2002)'
_computing_data_collection 'PROCESS-AUTO (Rigaku, 2002)'
_computing_data_reduction 'PROCESS-AUTO (Rigaku, 2002)'
_computing_molecular_graphics
;
ORTEP-3 (Farrugia, 2012), ShelXle (Huebschele et al., 2011), 
Mercury (Macrae et al., 2008)
;
_computing_publication_material
; 
WinGX publication routines (Farrugia, 2012)
ShelXle (Huebschele et al., 2011)
Mercury (Macrae et al., 2008)
;
_computing_structure_refinement 'SHELXL-2014/6 (Sheldrick, 2014)'
_computing_structure_solution 'SIR2014 (Burla et al., 2014)'
_diffrn_ambient_temperature 93(2)
_diffrn_measured_fraction_theta_full 1.000
_diffrn_measured_fraction_theta_max 1.000
_diffrn_measurement_device_type 'Rigaku R-AXIS RAPID II IP Area Detector'
_diffrn_measurement_method '\w scans'
_diffrn_radiation_type CuK\a
_diffrn_radiation_wavelength 1.54184
_diffrn_reflns_av_R_equivalents 0.0377
_diffrn_reflns_av_unetI/netI 0.0134
_diffrn_reflns_Laue_measured_fraction_full 1.000
_diffrn_reflns_Laue_measured_fraction_max 1.000
_diffrn_reflns_limit_h_max 23
_diffrn_reflns_limit_h_min -23
_diffrn_reflns_limit_k_max 23
_diffrn_reflns_limit_k_min -23
_diffrn_reflns_limit_l_max 24
_diffrn_reflns_limit_l_min -24
_diffrn_reflns_number 76208
_diffrn_reflns_point_group_measured_fraction_full 1.000
_diffrn_reflns_point_group_measured_fraction_max 1.000
_diffrn_reflns_theta_full 67.679
_diffrn_reflns_theta_max 68.234
_diffrn_reflns_theta_min 4.368
_diffrn_source 'rotating anode X-ray tube'
_exptl_absorpt_coefficient_mu 2.221
_exptl_absorpt_correction_T_max 1.000000
_exptl_absorpt_correction_T_min 0.843135
_exptl_absorpt_correction_type multi-scan
_exptl_absorpt_process_details 'Empirical Absorption Correction   March 2001 T Higashi'
_exptl_crystal_colour yellow
_exptl_crystal_density_diffrn 1.446
_exptl_crystal_density_method 'not measured'
_exptl_crystal_description platelet
_exptl_crystal_F_000 3072
_exptl_crystal_recrystallization_method 'Re-crystallisation from solvent: methanol'
_exptl_crystal_size_max 0.180
_exptl_crystal_size_mid 0.100
_exptl_crystal_size_min 0.070
_refine_diff_density_max 0.491
_refine_diff_density_min -0.227
_refine_diff_density_rms 0.077
_refine_ls_extinction_method none
_refine_ls_goodness_of_fit_ref 1.105
_refine_ls_hydrogen_treatment constr
_refine_ls_matrix_type full
_refine_ls_number_parameters 299
_refine_ls_number_reflns 4194
_refine_ls_number_restraints 0
_refine_ls_restrained_S_all 1.105
_refine_ls_R_factor_all 0.0409
_refine_ls_R_factor_gt 0.0395
_refine_ls_shift/su_max 0.000
_refine_ls_shift/su_mean 0.000
_refine_ls_structure_factor_coef Fsqd
_refine_ls_weighting_details 'w=1/[\s^2^(Fo^2^)+(0.0559P)^2^+5.8346P] where P=(Fo^2^+2Fc^2^)/3'
_refine_ls_weighting_scheme calc
_refine_ls_wR_factor_gt 0.1003
_refine_ls_wR_factor_ref 0.1012
_reflns_Friedel_coverage 0.000
_reflns_number_gt 3999
_reflns_number_total 4194
_reflns_threshold_expression 'I > 2\s(I)'
_cod_data_source_file d3cp01473h2.cif
_cod_data_source_block shelx
_cod_depositor_comments
;
The following automatic conversions were performed:

data item '_exptl_absorpt_correction_type' value 'Multi-scan' was
changed to 'multi-scan' in accordance with the
/home/data/users/saulius/crontab/automatic-downloads/rss-feeds/RSC/lib/dictionaries/cif_core.dic
dictionary named 'cif_core.dic' version 2.4.2 last updated on
2011-04-26.

Automatic conversion script
Id: cif_fix_values 8170 2020-07-09 18:12:32Z antanas 

 Adding full bibliography for 7246790.cif.
;
_cod_original_cell_volume 6843.2(3)
_cod_original_formula_sum 'C27 H23 Cu0.50 F3 N P1.50'
_cod_database_code 7246790
_shelx_space_group_comment
;
The symmetry employed for this shelxl refinement is uniquely defined
by the following loop, which should always be used as a source of
symmetry information in preference to the above space-group names.
They are only intended as comments.
;
_shelx_estimated_absorpt_t_min 0.691
_shelx_estimated_absorpt_t_max 0.860
_shelxl_version_number 2014/6

loop_
_space_group_symop_operation_xyz
'x, y, z'
'-y, x-y, z'
'-x+y, -x, z'
'x-y, -y, -z+1/2'
'-x, -x+y, -z+1/2'
'y, x, -z+1/2'
'-x, -y, -z'
'y, -x+y, -z'
'x-y, x, -z'
'-x+y, y, z-1/2'
'x, x-y, z-1/2'
'-y, -x, z-1/2'

loop_
_atom_site_label
_atom_site_type_symbol
_atom_site_fract_x
_atom_site_fract_y
_atom_site_fract_z
_atom_site_U_iso_or_equiv
_atom_site_adp_type
_atom_site_occupancy
_atom_site_site_symmetry_order
_atom_site_calc_flag
_atom_site_refinement_flags_posn
_atom_site_refinement_flags_adp
_atom_site_refinement_flags_occupancy
_atom_site_disorder_assembly
_atom_site_disorder_group
C1 C 0.52130(11) 0.06966(10) 0.36735(9) 0.0177(4) Uani 1 1 d . . . . .
C2 C 0.58891(11) 0.08722(11) 0.40301(9) 0.0178(4) Uani 1 1 d . . . . .
H2 H 0.5970 0.1111 0.4452 0.021 Uiso 1 1 calc R U . . .
C3 C 0.64402(11) 0.07055(10) 0.37802(9) 0.0173(4) Uani 1 1 d . . . . .
C4 C 0.62985(11) 0.03458(11) 0.31444(9) 0.0172(4) Uani 1 1 d . . . . .
C5 C 0.68294(11) 0.01679(11) 0.28048(9) 0.0185(4) Uani 1 1 d . . . . .
H5 H 0.7309 0.0287 0.3011 0.022 Uiso 1 1 calc R U . . .
C6 C 0.56039(10) 0.01841(10) 0.28218(9) 0.0157(4) Uani 1 1 d . . . . .
C7 C 0.45937(11) 0.08477(11) 0.39424(9) 0.0187(4) Uani 1 1 d . . . . .
H7A H 0.4336 0.0953 0.3569 0.022 Uiso 1 1 calc R U . . .
H7B H 0.4846 0.1323 0.4221 0.022 Uiso 1 1 calc R U . . .
C8 C 0.39664(11) 0.01718(11) 0.43540(9) 0.0208(4) Uani 1 1 d . . . . .
H8A H 0.4203 0.0162 0.4783 0.025 Uiso 1 1 calc R U . . .
H8B H 0.3544 0.0289 0.4448 0.025 Uiso 1 1 calc R U . . .
C9 C 0.42427(12) 0.06498(11) 0.09462(9) 0.0201(4) Uani 1 1 d . . . . .
H9A H 0.4191 0.1012 0.0641 0.024 Uiso 1 1 calc R U . . .
H9B H 0.4803 0.0806 0.0959 0.024 Uiso 1 1 calc R U . . .
C10 C 0.29820(11) 0.06718(12) 0.16967(9) 0.0191(4) Uani 1 1 d . . . . .
C11 C 0.23553(12) -0.00829(12) 0.15949(10) 0.0242(4) Uani 1 1 d . . . . .
H11 H 0.2448 -0.0509 0.1562 0.029 Uiso 1 1 calc R U . . .
C12 C 0.15981(12) -0.02157(13) 0.15416(11) 0.0290(5) Uani 1 1 d . . . . .
H12 H 0.1178 -0.0729 0.1458 0.035 Uiso 1 1 calc R U . . .
C13 C 0.14526(12) 0.03976(14) 0.16099(10) 0.0285(5) Uani 1 1 d . . . . .
H13 H 0.0934 0.0306 0.1573 0.034 Uiso 1 1 calc R U . . .
C14 C 0.20632(13) 0.11417(13) 0.17319(10) 0.0274(5) Uani 1 1 d . . . . .
H14 H 0.1961 0.1559 0.1792 0.033 Uiso 1 1 calc R U . . .
C15 C 0.28297(12) 0.12852(12) 0.17675(10) 0.0230(4) Uani 1 1 d . . . . .
H15 H 0.3248 0.1802 0.1840 0.028 Uiso 1 1 calc R U . . .
C16 C 0.45908(11) 0.18645(11) 0.18837(9) 0.0184(4) Uani 1 1 d . . . . .
C17 C 0.49648(12) 0.23707(12) 0.13548(10) 0.0266(4) Uani 1 1 d . . . . .
H17 H 0.4880 0.2172 0.0917 0.032 Uiso 1 1 calc R U . . .
C18 C 0.54628(14) 0.31668(13) 0.14675(11) 0.0320(5) Uani 1 1 d . . . . .
H18 H 0.5716 0.3508 0.1106 0.038 Uiso 1 1 calc R U . . .
C19 C 0.55892(12) 0.34612(12) 0.21042(11) 0.0280(5) Uani 1 1 d . . . . .
H19 H 0.5925 0.4004 0.2179 0.034 Uiso 1 1 calc R U . . .
C20 C 0.52251(13) 0.29624(12) 0.26309(10) 0.0273(5) Uani 1 1 d . . . . .
H20 H 0.5317 0.3161 0.3069 0.033 Uiso 1 1 calc R U . . .
C21 C 0.47260(12) 0.21712(12) 0.25176(10) 0.0243(4) Uani 1 1 d . . . . .
H21 H 0.4472 0.1834 0.2881 0.029 Uiso 1 1 calc R U . . .
C22 C 0.71554(11) 0.09174(11) 0.41727(9) 0.0177(4) Uani 1 1 d . . . . .
C23 C 0.73912(11) 0.03711(11) 0.43120(9) 0.0203(4) Uani 1 1 d . . . . .
H23 H 0.7112 -0.0139 0.4128 0.024 Uiso 1 1 calc R U . . .
C24 C 0.80321(12) 0.05722(12) 0.47193(10) 0.0234(4) Uani 1 1 d . . . . .
H24 H 0.8192 0.0201 0.4811 0.028 Uiso 1 1 calc R U . . .
C25 C 0.84368(11) 0.13145(12) 0.49916(10) 0.0239(4) Uani 1 1 d . . . . .
H25 H 0.8870 0.1449 0.5274 0.029 Uiso 1 1 calc R U . . .
C26 C 0.82122(12) 0.18602(12) 0.48536(9) 0.0229(4) Uani 1 1 d . . . . .
H26 H 0.8495 0.2369 0.5039 0.027 Uiso 1 1 calc R U . . .
C27 C 0.75755(11) 0.16670(11) 0.44458(9) 0.0204(4) Uani 1 1 d . . . . .
H27 H 0.7425 0.2044 0.4352 0.024 Uiso 1 1 calc R U . . .
N1 N 0.50760(9) 0.03626(9) 0.30772(7) 0.0163(3) Uani 1 1 d . . . . .
F1 F 0.67484(8) 0.40313(7) 0.40769(6) 0.0350(3) Uani 1 1 d . . . . .
F2 F 0.65842(9) 0.26344(8) 0.49908(6) 0.0397(3) Uani 1 1 d . . . . .
F3 F 0.07423(8) 0.05334(8) 0.45479(7) 0.0402(3) Uani 1 1 d . . . . .
P1 P 0.39625(3) 0.08044(3) 0.17840(2) 0.01643(13) Uani 1 1 d . . . . .
P2 P 0.6667 0.3333 0.45321(4) 0.02009(19) Uani 1 3 d S T P . .
P3 P 0.0000 0.0000 0.5000 0.0189(3) Uani 1 6 d S T P . .
Cu1 Cu 0.40835(2) 0.0000 0.2500 0.01537(12) Uani 1 2 d S T P . .

loop_
_atom_site_aniso_label
_atom_site_aniso_U_11
_atom_site_aniso_U_22
_atom_site_aniso_U_33
_atom_site_aniso_U_23
_atom_site_aniso_U_13
_atom_site_aniso_U_12
C1 0.0187(9) 0.0145(9) 0.0185(9) 0.0016(7) 0.0016(7) 0.0072(7)
C2 0.0188(9) 0.0159(9) 0.0162(9) -0.0006(7) -0.0005(7) 0.0068(7)
C3 0.0182(9) 0.0143(9) 0.0180(9) 0.0019(7) -0.0005(7) 0.0071(8)
C4 0.0177(9) 0.0148(9) 0.0179(9) 0.0014(7) 0.0004(7) 0.0074(8)
C5 0.0162(9) 0.0195(9) 0.0205(9) 0.0007(7) -0.0010(7) 0.0094(8)
C6 0.0158(9) 0.0137(8) 0.0171(9) 0.0028(7) 0.0015(7) 0.0069(7)
C7 0.0195(9) 0.0176(9) 0.0197(9) -0.0019(7) 0.0004(7) 0.0097(8)
C8 0.0196(9) 0.0220(10) 0.0182(9) -0.0010(7) 0.0007(7) 0.0085(8)
C9 0.0234(10) 0.0191(9) 0.0186(9) 0.0018(7) 0.0012(7) 0.0112(8)
C10 0.0176(9) 0.0235(10) 0.0162(9) 0.0023(7) -0.0001(7) 0.0104(8)
C11 0.0229(10) 0.0213(10) 0.0278(10) -0.0019(8) -0.0012(8) 0.0107(8)
C12 0.0190(10) 0.0289(11) 0.0318(11) -0.0037(9) -0.0047(8) 0.0066(9)
C13 0.0194(10) 0.0381(12) 0.0281(11) 0.0019(9) -0.0022(8) 0.0145(9)
C14 0.0258(11) 0.0301(11) 0.0326(11) 0.0046(9) 0.0012(9) 0.0187(9)
C15 0.0203(10) 0.0205(10) 0.0276(10) 0.0019(8) -0.0012(8) 0.0097(8)
C16 0.0140(9) 0.0169(9) 0.0244(10) 0.0013(7) -0.0011(7) 0.0079(7)
C17 0.0271(11) 0.0243(10) 0.0226(10) -0.0001(8) -0.0010(8) 0.0084(9)
C18 0.0307(12) 0.0232(11) 0.0312(11) 0.0041(9) 0.0051(9) 0.0053(9)
C19 0.0243(10) 0.0168(10) 0.0356(12) -0.0025(8) 0.0023(9) 0.0047(8)
C20 0.0311(11) 0.0246(11) 0.0265(10) -0.0046(8) 0.0020(9) 0.0141(9)
C21 0.0282(11) 0.0205(10) 0.0242(10) 0.0029(8) 0.0059(8) 0.0123(9)
C22 0.0167(9) 0.0196(9) 0.0154(8) 0.0009(7) 0.0016(7) 0.0079(8)
C23 0.0193(9) 0.0190(9) 0.0211(9) 0.0003(7) 0.0008(7) 0.0084(8)
C24 0.0198(10) 0.0257(10) 0.0255(10) 0.0041(8) 0.0005(8) 0.0120(9)
C25 0.0158(9) 0.0292(11) 0.0209(9) 0.0008(8) -0.0014(7) 0.0070(8)
C26 0.0184(9) 0.0216(10) 0.0200(9) -0.0017(8) 0.0007(8) 0.0035(8)
C27 0.0200(10) 0.0197(9) 0.0197(9) 0.0003(7) 0.0016(7) 0.0086(8)
N1 0.0167(8) 0.0154(7) 0.0164(7) 0.0012(6) 0.0007(6) 0.0077(6)
F1 0.0470(8) 0.0279(7) 0.0334(7) 0.0054(5) 0.0004(6) 0.0212(6)
F2 0.0539(9) 0.0356(7) 0.0332(7) 0.0104(6) 0.0021(6) 0.0250(7)
F3 0.0321(7) 0.0371(8) 0.0468(8) 0.0110(6) 0.0151(6) 0.0138(6)
P1 0.0155(2) 0.0154(2) 0.0181(2) 0.00110(17) -0.00015(17) 0.00753(19)
P2 0.0199(3) 0.0199(3) 0.0204(4) 0.000 0.000 0.00997(14)
P3 0.0177(4) 0.0177(4) 0.0213(6) 0.000 0.000 0.00884(18)
Cu1 0.01493(17) 0.0157(2) 0.0157(2) 0.00088(14) 0.00044(7) 0.00783(10)

loop_
_atom_type_symbol
_atom_type_description
_atom_type_scat_dispersion_real
_atom_type_scat_dispersion_imag
_atom_type_scat_source
C C 0.0181 0.0091 'International Tables Vol C Tables 4.2.6.8 and 6.1.1.4'
H H 0.0000 0.0000 'International Tables Vol C Tables 4.2.6.8 and 6.1.1.4'
N N 0.0311 0.0180 'International Tables Vol C Tables 4.2.6.8 and 6.1.1.4'
F F 0.0727 0.0534 'International Tables Vol C Tables 4.2.6.8 and 6.1.1.4'
P P 0.2955 0.4335 'International Tables Vol C Tables 4.2.6.8 and 6.1.1.4'
Cu Cu -1.9646 0.5888 'International Tables Vol C Tables 4.2.6.8 and 6.1.1.4'

loop_
_geom_angle_atom_site_label_1
_geom_angle_atom_site_label_2
_geom_angle_atom_site_label_3
_geom_angle
_geom_angle_site_symmetry_1
_geom_angle_site_symmetry_3
_geom_angle_publ_flag
N1 C1 C2 121.35(17) . . ?
N1 C1 C7 116.25(16) . . ?
C2 C1 C7 122.38(17) . . ?
C3 C2 C1 121.32(17) . . ?
C3 C2 H2 119.3 . . ?
C1 C2 H2 119.3 . . ?
C2 C3 C4 117.82(17) . . ?
C2 C3 C22 119.23(16) . . ?
C4 C3 C22 122.93(17) . . ?
C6 C4 C3 117.26(17) . . ?
C6 C4 C5 118.13(17) . . ?
C3 C4 C5 124.56(17) . . ?
C5 C5 C4 121.54(11) 4 . ?
C5 C5 H5 119.2 4 . ?
C4 C5 H5 119.2 . . ?
N1 C6 C4 123.59(17) . . ?
N1 C6 C6 116.12(10) . 4 ?
C4 C6 C6 120.28(11) . 4 ?
C1 C7 C8 114.08(16) . . ?
C1 C7 H7A 108.7 . . ?
C8 C7 H7A 108.7 . . ?
C1 C7 H7B 108.7 . . ?
C8 C7 H7B 108.7 . . ?
H7A C7 H7B 107.6 . . ?
C9 C8 C7 117.22(16) 4 . ?
C9 C8 H8A 108.0 4 . ?
C7 C8 H8A 108.0 . . ?
C9 C8 H8B 108.0 4 . ?
C7 C8 H8B 108.0 . . ?
H8A C8 H8B 107.2 . . ?
C8 C9 P1 118.33(14) 4 . ?
C8 C9 H9A 107.7 4 . ?
P1 C9 H9A 107.7 . . ?
C8 C9 H9B 107.7 4 . ?
P1 C9 H9B 107.7 . . ?
H9A C9 H9B 107.1 . . ?
C15 C10 C11 118.77(18) . . ?
C15 C10 P1 122.62(15) . . ?
C11 C10 P1 118.49(15) . . ?
C12 C11 C10 120.63(19) . . ?
C12 C11 H11 119.7 . . ?
C10 C11 H11 119.7 . . ?
C13 C12 C11 120.2(2) . . ?
C13 C12 H12 119.9 . . ?
C11 C12 H12 119.9 . . ?
C14 C13 C12 119.8(2) . . ?
C14 C13 H13 120.1 . . ?
C12 C13 H13 120.1 . . ?
C13 C14 C15 120.5(2) . . ?
C13 C14 H14 119.8 . . ?
C15 C14 H14 119.8 . . ?
C10 C15 C14 120.12(19) . . ?
C10 C15 H15 119.9 . . ?
C14 C15 H15 119.9 . . ?
C21 C16 C17 118.61(18) . . ?
C21 C16 P1 118.22(14) . . ?
C17 C16 P1 123.11(15) . . ?
C18 C17 C16 120.25(19) . . ?
C18 C17 H17 119.9 . . ?
C16 C17 H17 119.9 . . ?
C19 C18 C17 120.2(2) . . ?
C19 C18 H18 119.9 . . ?
C17 C18 H18 119.9 . . ?
C18 C19 C20 119.84(19) . . ?
C18 C19 H19 120.1 . . ?
C20 C19 H19 120.1 . . ?
C19 C20 C21 119.87(19) . . ?
C19 C20 H20 120.1 . . ?
C21 C20 H20 120.1 . . ?
C16 C21 C20 121.20(19) . . ?
C16 C21 H21 119.4 . . ?
C20 C21 H21 119.4 . . ?
C27 C22 C23 119.07(17) . . ?
C27 C22 C3 119.09(17) . . ?
C23 C22 C3 121.71(17) . . ?
C24 C23 C22 120.30(18) . . ?
C24 C23 H23 119.8 . . ?
C22 C23 H23 119.8 . . ?
C25 C24 C23 119.92(19) . . ?
C25 C24 H24 120.0 . . ?
C23 C24 H24 120.0 . . ?
C26 C25 C24 120.26(18) . . ?
C26 C25 H25 119.9 . . ?
C24 C25 H25 119.9 . . ?
C25 C26 C27 120.32(19) . . ?
C25 C26 H26 119.8 . . ?
C27 C26 H26 119.8 . . ?
C26 C27 C22 120.13(19) . . ?
C26 C27 H27 119.9 . . ?
C22 C27 H27 119.9 . . ?
C1 N1 C6 118.64(16) . . ?
C1 N1 Cu1 126.95(13) . . ?
C6 N1 Cu1 114.25(12) . . ?
C10 P1 C16 103.74(9) . . yes
C10 P1 C9 105.65(9) . . yes
C16 P1 C9 101.60(9) . . yes
C10 P1 Cu1 116.11(6) . . yes
C16 P1 Cu1 119.02(6) . . yes
C9 P1 Cu1 109.07(6) . . yes
F1 P2 F1 90.07(7) 3_665 . ?
F1 P2 F1 90.07(7) 3_665 2_655 ?
F1 P2 F1 90.07(7) . 2_655 ?
F1 P2 F2 90.09(7) 3_665 . ?
F1 P2 F2 179.81(9) . . ?
F1 P2 F2 90.03(7) 2_655 . ?
F1 P2 F2 90.03(7) 3_665 2_655 ?
F1 P2 F2 90.09(7) . 2_655 ?
F1 P2 F2 179.81(10) 2_655 2_655 ?
F2 P2 F2 89.81(8) . 2_655 ?
F1 P2 F2 179.82(8) 3_665 3_665 ?
F1 P2 F2 90.03(7) . 3_665 ?
F1 P2 F2 90.09(7) 2_655 3_665 ?
F2 P2 F2 89.81(8) . 3_665 ?
F2 P2 F2 89.81(8) 2_655 3_665 ?
F3 P3 F3 180.00(8) 8_556 2 ?
F3 P3 F3 90.46(8) 8_556 7_556 ?
F3 P3 F3 89.54(8) 2 7_556 ?
F3 P3 F3 89.55(8) 8_556 . ?
F3 P3 F3 90.45(8) 2 . ?
F3 P3 F3 180.0 7_556 . ?
F3 P3 F3 90.46(8) 8_556 9_556 ?
F3 P3 F3 89.54(8) 2 9_556 ?
F3 P3 F3 90.45(8) 7_556 9_556 ?
F3 P3 F3 89.55(8) . 9_556 ?
F3 P3 F3 89.54(8) 8_556 3 ?
F3 P3 F3 90.46(8) 2 3 ?
F3 P3 F3 89.55(8) 7_556 3 ?
F3 P3 F3 90.45(8) . 3 ?
F3 P3 F3 180.00(7) 9_556 3 ?
N1 Cu1 N1 79.09(8) . 4 yes
N1 Cu1 P1 122.27(4) . . yes
N1 Cu1 P1 100.05(4) 4 . ?
N1 Cu1 P1 100.05(4) . 4 yes
N1 Cu1 P1 122.27(4) 4 4 ?
P1 Cu1 P1 125.32(3) . 4 yes

loop_
_geom_bond_atom_site_label_1
_geom_bond_atom_site_label_2
_geom_bond_distance
_geom_bond_site_symmetry_2
_geom_bond_publ_flag
C1 N1 1.337(2) . ?
C1 C2 1.401(3) . ?
C1 C7 1.499(3) . yes
C2 C3 1.382(3) . ?
C2 H2 0.9500 . ?
C3 C4 1.429(3) . ?
C3 C22 1.487(3) . ?
C4 C6 1.405(3) . ?
C4 C5 1.437(3) . ?
C5 C5 1.361(4) 4 ?
C5 H5 0.9500 . ?
C6 N1 1.359(2) . ?
C6 C6 1.447(4) 4 ?
C7 C8 1.536(3) . ?
C7 H7A 0.9900 . ?
C7 H7B 0.9900 . ?
C8 C9 1.533(3) 4 ?
C8 H8A 0.9900 . ?
C8 H8B 0.9900 . ?
C9 C8 1.533(3) 4 ?
C9 P1 1.8563(19) . yes
C9 H9A 0.9900 . ?
C9 H9B 0.9900 . ?
C10 C15 1.394(3) . ?
C10 C11 1.397(3) . ?
C10 P1 1.8290(19) . yes
C11 C12 1.388(3) . ?
C11 H11 0.9500 . ?
C12 C13 1.385(3) . ?
C12 H12 0.9500 . ?
C13 C14 1.380(3) . ?
C13 H13 0.9500 . ?
C14 C15 1.396(3) . ?
C14 H14 0.9500 . ?
C15 H15 0.9500 . ?
C16 C21 1.387(3) . ?
C16 C17 1.398(3) . ?
C16 P1 1.8352(19) . yes
C17 C18 1.395(3) . ?
C17 H17 0.9500 . ?
C18 C19 1.384(3) . ?
C18 H18 0.9500 . ?
C19 C20 1.385(3) . ?
C19 H19 0.9500 . ?
C20 C21 1.388(3) . ?
C20 H20 0.9500 . ?
C21 H21 0.9500 . ?
C22 C27 1.400(3) . ?
C22 C23 1.401(3) . ?
C23 C24 1.392(3) . ?
C23 H23 0.9500 . ?
C24 C25 1.386(3) . ?
C24 H24 0.9500 . ?
C25 C26 1.384(3) . ?
C25 H25 0.9500 . ?
C26 C27 1.389(3) . ?
C26 H26 0.9500 . ?
C27 H27 0.9500 . ?
N1 Cu1 2.0782(16) . yes
F1 P2 1.5983(13) . ?
F2 P2 1.6033(13) . ?
F3 P3 1.5979(13) . ?
P1 Cu1 2.2502(5) . yes
P2 F1 1.5982(13) 3_665 ?
P2 F1 1.5983(13) 2_655 ?
P2 F2 1.6034(13) 2_655 ?
P2 F2 1.6034(13) 3_665 ?
P3 F3 1.5978(13) 8_556 ?
P3 F3 1.5978(13) 2 ?
P3 F3 1.5979(13) 7_556 ?
P3 F3 1.5980(13) 9_556 ?
P3 F3 1.5980(13) 3 ?
Cu1 N1 2.0782(16) 4 ?
Cu1 P1 2.2502(5) 4 ?

loop_
_geom_torsion_atom_site_label_1
_geom_torsion_atom_site_label_2
_geom_torsion_atom_site_label_3
_geom_torsion_atom_site_label_4
_geom_torsion
_geom_torsion_site_symmetry_1
_geom_torsion_site_symmetry_2
_geom_torsion_site_symmetry_3
_geom_torsion_site_symmetry_4
_geom_torsion_publ_flag
N1 C1 C2 C3 -0.1(3) . . . . ?
C7 C1 C2 C3 177.98(17) . . . . ?
C1 C2 C3 C4 -0.1(3) . . . . ?
C1 C2 C3 C22 178.83(17) . . . . ?
C2 C3 C4 C6 -0.4(3) . . . . ?
C22 C3 C4 C6 -179.24(17) . . . . ?
C2 C3 C4 C5 177.11(18) . . . . ?
C22 C3 C4 C5 -1.8(3) . . . . ?
C6 C4 C5 C5 -1.8(3) . . . 4 ?
C3 C4 C5 C5 -179.2(2) . . . 4 ?
C3 C4 C6 N1 1.1(3) . . . . ?
C5 C4 C6 N1 -176.52(17) . . . . ?
C3 C4 C6 C6 -179.6(2) . . . 4 ?
C5 C4 C6 C6 2.7(3) . . . 4 ?
N1 C1 C7 C8 90.3(2) . . . . ?
C2 C1 C7 C8 -87.9(2) . . . . ?
C1 C7 C8 C9 -49.0(2) . . . 4 ?
C15 C10 C11 C12 2.3(3) . . . . ?
P1 C10 C11 C12 178.44(16) . . . . ?
C10 C11 C12 C13 -2.1(3) . . . . ?
C11 C12 C13 C14 -0.1(3) . . . . ?
C12 C13 C14 C15 1.9(3) . . . . ?
C11 C10 C15 C14 -0.4(3) . . . . ?
P1 C10 C15 C14 -176.44(16) . . . . ?
C13 C14 C15 C10 -1.6(3) . . . . ?
C21 C16 C17 C18 0.0(3) . . . . ?
P1 C16 C17 C18 -177.12(17) . . . . ?
C16 C17 C18 C19 -0.1(3) . . . . ?
C17 C18 C19 C20 0.6(4) . . . . ?
C18 C19 C20 C21 -0.9(3) . . . . ?
C17 C16 C21 C20 -0.4(3) . . . . ?
P1 C16 C21 C20 176.86(16) . . . . ?
C19 C20 C21 C16 0.9(3) . . . . ?
C2 C3 C22 C27 -47.7(2) . . . . ?
C4 C3 C22 C27 131.19(19) . . . . ?
C2 C3 C22 C23 128.1(2) . . . . ?
C4 C3 C22 C23 -53.0(3) . . . . ?
C27 C22 C23 C24 0.3(3) . . . . ?
C3 C22 C23 C24 -175.46(17) . . . . ?
C22 C23 C24 C25 0.4(3) . . . . ?
C23 C24 C25 C26 -0.8(3) . . . . ?
C24 C25 C26 C27 0.6(3) . . . . ?
C25 C26 C27 C22 0.1(3) . . . . ?
C23 C22 C27 C26 -0.6(3) . . . . ?
C3 C22 C27 C26 175.34(17) . . . . ?
C2 C1 N1 C6 0.8(3) . . . . ?
C7 C1 N1 C6 -177.40(16) . . . . ?
C2 C1 N1 Cu1 176.11(13) . . . . ?
C7 C1 N1 Cu1 -2.1(2) . . . . ?
C4 C6 N1 C1 -1.4(3) . . . . ?
C6 C6 N1 C1 179.35(19) 4 . . . ?
C4 C6 N1 Cu1 -177.21(14) . . . . ?
C6 C6 N1 Cu1 3.5(2) 4 . . . ?
C15 C10 P1 C16 -5.49(18) . . . . ?
C11 C10 P1 C16 178.51(15) . . . . ?
C15 C10 P1 C9 -111.96(17) . . . . ?
C11 C10 P1 C9 72.04(17) . . . . ?
C15 C10 P1 Cu1 127.03(15) . . . . ?
C11 C10 P1 Cu1 -48.97(17) . . . . ?
C21 C16 P1 C10 89.90(16) . . . . ?
C17 C16 P1 C10 -92.95(18) . . . . ?
C21 C16 P1 C9 -160.61(16) . . . . ?
C17 C16 P1 C9 16.54(19) . . . . ?
C21 C16 P1 Cu1 -40.92(17) . . . . ?
C17 C16 P1 Cu1 136.24(15) . . . . ?
C8 C9 P1 C10 -67.27(16) 4 . . . ?
C8 C9 P1 C16 -175.29(14) 4 . . . ?
C8 C9 P1 Cu1 58.20(16) 4 . . . ?
